data_9009222
loop_
_publ_author_name
'Otto, H. H.'
'Baltrusch, R.'
'Brant, H. J.'

_publ_section_title
;
 Further evidence for Tl3+ in Tl-based superconductors from improved
 bond strength parameters involving new structural data of cubic Tl2O3
;
_journal_name_full 'Physica C'
_journal_page_first 205
_journal_page_last 208
_journal_paper_doi 10.1016/0921-4534(93)90382-Z
_journal_volume 215
_journal_year 1993
_chemical_formula_sum 'O3 Tl2'
_chemical_name_mineral Avicennite
_space_group_IT_number 206
_symmetry_space_group_name_Hall '-I 2b 2c 3'
_symmetry_space_group_name_H-M 'I a -3'
_cell_angle_alpha 90
_cell_angle_beta 90
_cell_angle_gamma 90
_cell_length_a 10.5344
_cell_length_b 10.5344
_cell_length_c 10.5344
_cell_formula_units_Z 16
_cell_volume 1169.040
_database_code_amcsd 0015057
_exptl_crystal_density_diffrn 10.381
_cod_original_sg_symbol_H-M 'I a 3'
_cod_original_formula_sum 'Tl2 O3'
_cod_database_code 9009222

loop_
_space_group_symop_operation_xyz
x,y,z
1/2+x,1/2+y,1/2+z
1/2+z,x,1/2-y
+z,1/2+x,-y
1/2+z,-x,y
+z,1/2-x,1/2+y
-z,x,1/2+y
1/2-z,1/2+x,+y
-z,-x,-y
1/2-z,1/2-x,1/2-y
1/2+y,1/2-z,-x
+y,-z,1/2-x
-y,1/2-z,x
1/2-y,-z,1/2+x
1/2-y,z,-x
-y,1/2+z,1/2-x
y,z,x
1/2+y,1/2+z,1/2+x
x,1/2-y,1/2+z
1/2+x,-y,+z
-x,y,1/2+z
1/2-x,1/2+y,+z
x,1/2+y,-z
1/2+x,+y,1/2-z
-x,-y,-z
1/2-x,1/2-y,1/2-z
1/2-z,-x,1/2+y
-z,1/2-x,+y
1/2-z,x,-y
-z,1/2+x,1/2-y
z,-x,1/2-y
1/2+z,1/2-x,-y
z,x,y
1/2+z,1/2+x,1/2+y
1/2-y,1/2+z,x
-y,+z,1/2+x
y,1/2+z,-x
1/2+y,+z,1/2-x
1/2+y,-z,x
+y,1/2-z,1/2+x
-y,-z,-x
1/2-y,1/2-z,1/2-x
-x,1/2+y,1/2-z
1/2-x,+y,-z
x,-y,1/2-z
1/2+x,1/2-y,-z
-x,1/2-y,z
1/2-x,-y,1/2+z

loop_
_atom_site_label
_atom_site_fract_x
_atom_site_fract_y
_atom_site_fract_z
_atom_site_U_iso_or_equiv
Tl1 0.25000 0.25000 0.25000 0.01270
Tl2 0.96815 0.00000 0.25000 0.00810
O 0.38240 0.39050 0.15420 0.02400

loop_
_cod_related_entry_id
_cod_related_entry_database
_cod_related_entry_code
1 ChemSpider 7979876
2 AMCSD 0015057
